data_7025771
loop_
_publ_author_name
'Xu, Jing-Yuan'
'Xie, Cheng-Zhi'
'Xue, Fei'
'Hao, Lan-Fang'
'Ma, Zhong-Ying'
'Liao, Dai-Zheng'
'Yan, Shi-Ping'

_publ_section_title
;
 Directed assembly and characterization of 1D polymers based on
 [M(II)(BMA)]2+ node (M = Cu, Mn, Ni and Zn; BMA = N,N-bis
 (benzimidazol-2-yl-methyl)amine) with linear bridging dicyanamide and
 terephthalate ligands.
;
_journal_issue 30
_journal_name_full 'Dalton transactions (Cambridge, England : 2003)'
_journal_page_first 7159
_journal_page_last 7166
_journal_paper_doi 10.1039/c003226c
_journal_volume 39
_journal_year 2010
_chemical_formula_sum 'C18 H15 Cl Cu N8 O4'
_chemical_formula_weight 506.37
_chemical_name_systematic
;
?
;
_space_group_IT_number 14
_symmetry_cell_setting monoclinic
_symmetry_space_group_name_Hall '-P 2ybc'
_symmetry_space_group_name_H-M 'P 1 21/c 1'
_atom_sites_solution_hydrogens geom
_atom_sites_solution_primary direct
_atom_sites_solution_secondary difmap
_audit_creation_method SHELXL-97
_cell_angle_alpha 90.00
_cell_angle_beta 106.564(6)
_cell_angle_gamma 90.00
_cell_formula_units_Z 4
_cell_length_a 7.736(2)
_cell_length_b 14.158(4)
_cell_length_c 19.267(6)
_cell_measurement_reflns_used 961
_cell_measurement_temperature 293(2)
_cell_measurement_theta_max 25.00
_cell_measurement_theta_min 2.21
_cell_volume 2022.7(10)
_computing_cell_refinement 'Bruker SMART'
_computing_data_collection 'Bruker SMART'
_computing_data_reduction 'Bruker SAINT'
_computing_molecular_graphics 'Bruker SHELXTL'
_computing_publication_material 'Bruker SHELXTL'
_computing_structure_refinement 'SHELXL-97 (Sheldrick, 1997)'
_computing_structure_solution 'SHELXS-97 (Sheldrick, 1990)'
_diffrn_ambient_temperature 293(2)
_diffrn_measured_fraction_theta_full 0.994
_diffrn_measured_fraction_theta_max 0.994
_diffrn_measurement_device_type 'CCD area detector'
_diffrn_measurement_method 'phi and omega scans'
_diffrn_radiation_monochromator graphite
_diffrn_radiation_source 'fine-focus sealed tube'
_diffrn_radiation_type MoK\a
_diffrn_radiation_wavelength 0.71073
_diffrn_reflns_av_R_equivalents 0.1028
_diffrn_reflns_av_sigmaI/netI 0.1506
_diffrn_reflns_limit_h_max 8
_diffrn_reflns_limit_h_min -9
_diffrn_reflns_limit_k_max 16
_diffrn_reflns_limit_k_min -12
_diffrn_reflns_limit_l_max 22
_diffrn_reflns_limit_l_min -21
_diffrn_reflns_number 8435
_diffrn_reflns_theta_full 25.00
_diffrn_reflns_theta_max 25.00
_diffrn_reflns_theta_min 2.21
_exptl_absorpt_coefficient_mu 1.258
_exptl_absorpt_correction_T_max 0.7870
_exptl_absorpt_correction_T_min 0.6331
_exptl_absorpt_correction_type multi-scan
_exptl_absorpt_process_details SADABS
_exptl_crystal_colour blue
_exptl_crystal_density_diffrn 1.663
_exptl_crystal_density_method 'not measured'
_exptl_crystal_description block
_exptl_crystal_F_000 1028
_exptl_crystal_size_max 0.40
_exptl_crystal_size_mid 0.25
_exptl_crystal_size_min 0.20
_refine_diff_density_max 0.327
_refine_diff_density_min -0.352
_refine_diff_density_rms 0.085
_refine_ls_extinction_method none
_refine_ls_goodness_of_fit_ref 1.016
_refine_ls_hydrogen_treatment constr
_refine_ls_matrix_type full
_refine_ls_number_parameters 289
_refine_ls_number_reflns 3534
_refine_ls_number_restraints 0
_refine_ls_restrained_S_all 1.016
_refine_ls_R_factor_all 0.1600
_refine_ls_R_factor_gt 0.0637
_refine_ls_shift/su_max 0.001
_refine_ls_shift/su_mean 0.000
_refine_ls_structure_factor_coef Fsqd
_refine_ls_weighting_details 'calc w=1/[\s^2^(Fo^2^)+(0.0270P)^2^+0.0000P] where P=(Fo^2^+2Fc^2^)/3'
_refine_ls_weighting_scheme calc
_refine_ls_wR_factor_gt 0.0821
_refine_ls_wR_factor_ref 0.0969
_reflns_number_gt 1806
_reflns_number_total 3534
_reflns_threshold_expression >2sigma(I)
_cod_data_source_file c003226c.txt
_cod_data_source_block 021014h
_cod_depositor_comments
;
The following automatic conversions were performed:

'_symmetry_cell_setting' value 'Monoclinic' changed to 'monoclinic'
according to /home/saulius/struct/CIF-dictionaries/cif_core.dic
dictionary named 'cif_core.dic' version 2.4.2 from
2011-04-26.

'_exptl_absorpt_correction_type' value 'MULTI-SCAN'
changed to 'multi-scan' according to
/home/saulius/struct/CIF-dictionaries/cif_core.dic dictionary named
'cif_core.dic' version 2.4.2 from 2011-04-26.

Automatic conversion script
Id: cif_fix_values 1891 2012-01-12 08:04:46Z andrius 
;
_cod_original_sg_symbol_H-M P2(1)/c
_cod_database_code 7025771

loop_
_symmetry_equiv_pos_as_xyz
'x, y, z'
'-x, y+1/2, -z+1/2'
'-x, -y, -z'
'x, -y+1/2, z+1/2'

loop_
_atom_site_label
_atom_site_type_symbol
_atom_site_fract_x
_atom_site_fract_y
_atom_site_fract_z
_atom_site_U_iso_or_equiv
_atom_site_adp_type
_atom_site_occupancy
_atom_site_symmetry_multiplicity
_atom_site_calc_flag
_atom_site_refinement_flags
Cu1 Cu 0.19107(9) 0.02958(5) 0.24478(4) 0.0336(2) Uani 1 1 d .
Cl1 Cl 0.6856(2) -0.03726(13) 0.36976(10) 0.0518(5) Uani 1 1 d .
O1 O 0.5202(6) -0.0703(3) 0.3206(2) 0.0726(15) Uani 1 1 d .
O2 O 0.8018(6) -0.1149(3) 0.3960(3) 0.0988(19) Uani 1 1 d .
O3 O 0.6454(6) 0.0084(3) 0.4297(2) 0.0873(16) Uani 1 1 d .
O4 O 0.7717(5) 0.0279(3) 0.3335(2) 0.0671(13) Uani 1 1 d .
N1 N 0.1153(6) -0.0605(3) 0.3156(2) 0.0332(12) Uani 1 1 d .
H1C H -0.0060 -0.0533 0.3064 0.040 Uiso 1 1 calc R
N2 N 0.1582(6) -0.0874(3) 0.1871(3) 0.0339(12) Uani 1 1 d .
N3 N 0.1489(6) -0.2434(3) 0.1843(3) 0.0429(14) Uani 1 1 d .
H3A H 0.1450 -0.3008 0.1985 0.051 Uiso 1 1 calc R
N4 N 0.2470(6) 0.1133(3) 0.3295(3) 0.0324(12) Uani 1 1 d .
N5 N 0.2634(6) 0.1350(3) 0.4448(3) 0.0442(14) Uani 1 1 d .
H5B H 0.2600 0.1225 0.4881 0.053 Uiso 1 1 calc R
N6 N 0.3351(7) 0.0962(3) 0.1903(3) 0.0397(14) Uani 1 1 d .
N7 N 0.5911(7) 0.1352(4) 0.1454(3) 0.0572(17) Uani 1 1 d .
N8 N -0.0895(7) 0.0948(3) 0.1974(3) 0.0415(14) Uani 1 1 d .
C1 C 0.1436(7) -0.1608(4) 0.2997(3) 0.0379(16) Uani 1 1 d .
H1A H 0.2563 -0.1837 0.3319 0.045 Uiso 1 1 calc R
H1B H 0.0460 -0.1994 0.3063 0.045 Uiso 1 1 calc R
C2 C 0.1486(7) -0.1651(4) 0.2241(3) 0.0347(16) Uani 1 1 d .
C3 C 0.1616(7) -0.1168(4) 0.1181(3) 0.0351(15) Uani 1 1 d .
C4 C 0.1655(8) -0.0658(4) 0.0580(3) 0.0463(18) Uani 1 1 d .
H4A H 0.1712 -0.0002 0.0591 0.056 Uiso 1 1 calc R
C5 C 0.1609(9) -0.1150(5) -0.0034(4) 0.066(2) Uani 1 1 d .
H5A H 0.1608 -0.0820 -0.0451 0.079 Uiso 1 1 calc R
C6 C 0.1563(9) -0.2145(5) -0.0051(4) 0.071(2) Uani 1 1 d .
H6A H 0.1542 -0.2460 -0.0477 0.082 Uiso 1 1 calc R
C7 C 0.1548(8) -0.2651(5) 0.0547(4) 0.059(2) Uani 1 1 d .
H7A H 0.1529 -0.3307 0.0539 0.069 Uiso 1 1 calc R
C8 C 0.1563(8) -0.2154(4) 0.1169(4) 0.0424(17) Uani 1 1 d .
C9 C 0.1946(7) -0.0294(4) 0.3917(3) 0.0381(15) Uani 1 1 d .
H9A H 0.3043 -0.0643 0.4139 0.046 Uiso 1 1 calc R
H9B H 0.1102 -0.0402 0.4197 0.046 Uiso 1 1 calc R
C10 C 0.2349(7) 0.0740(4) 0.3896(3) 0.0346(16) Uani 1 1 d .
C11 C 0.2922(7) 0.2077(4) 0.3473(3) 0.0361(16) Uani 1 1 d .
C12 C 0.3225(7) 0.2818(4) 0.3057(3) 0.0434(17) Uani 1 1 d .
H12A H 0.3168 0.2731 0.2573 0.052 Uiso 1 1 calc R
C13 C 0.3615(8) 0.3688(4) 0.3380(4) 0.0527(19) Uani 1 1 d .
H13A H 0.3846 0.4195 0.3113 0.063 Uiso 1 1 calc R
C14 C 0.3671(9) 0.3822(5) 0.4104(4) 0.058(2) Uani 1 1 d .
H14A H 0.3922 0.4420 0.4306 0.070 Uiso 1 1 calc R
C15 C 0.3364(8) 0.3092(5) 0.4527(4) 0.060(2) Uani 1 1 d .
H15A H 0.3402 0.3182 0.5009 0.072 Uiso 1 1 calc R
C16 C 0.2994(8) 0.2215(4) 0.4195(4) 0.0409(17) Uani 1 1 d .
C17 C 0.4602(10) 0.1116(4) 0.1726(3) 0.0328(16) Uani 1 1 d .
C18 C -0.2411(9) 0.1099(4) 0.1762(3) 0.0343(16) Uani 1 1 d .

loop_
_atom_site_aniso_label
_atom_site_aniso_U_11
_atom_site_aniso_U_22
_atom_site_aniso_U_33
_atom_site_aniso_U_23
_atom_site_aniso_U_13
_atom_site_aniso_U_12
Cu1 0.0326(5) 0.0347(4) 0.0322(5) 0.0028(4) -0.0019(3) 0.0023(4)
Cl1 0.0377(11) 0.0691(12) 0.0480(12) 0.0121(11) 0.0036(10) 0.0043(11)
O1 0.056(3) 0.100(4) 0.063(4) -0.007(3) 0.015(3) 0.006(3)
O2 0.064(4) 0.087(4) 0.149(6) 0.062(4) 0.029(4) 0.005(3)
O3 0.082(4) 0.117(5) 0.046(3) -0.013(3) -0.014(3) 0.020(3)
O4 0.044(3) 0.072(3) 0.074(3) 0.023(3) -0.015(2) 0.011(3)
N1 0.027(3) 0.040(3) 0.033(3) 0.003(2) 0.002(2) 0.002(2)
N2 0.035(3) 0.032(3) 0.035(3) 0.004(3) 0.003(3) -0.001(2)
N3 0.058(4) 0.029(3) 0.043(4) 0.002(3) 0.010(3) 0.005(3)
N4 0.029(3) 0.035(3) 0.032(3) 0.000(3) 0.001(3) 0.000(2)
N5 0.051(4) 0.056(4) 0.023(3) 0.002(3) -0.005(3) 0.002(3)
N6 0.033(3) 0.044(3) 0.041(4) 0.007(2) -0.001(3) 0.006(3)
N7 0.038(4) 0.076(4) 0.057(4) 0.036(3) 0.005(3) 0.007(3)
N8 0.037(4) 0.046(3) 0.040(4) 0.007(3) 0.002(3) -0.003(3)
C1 0.042(4) 0.038(4) 0.032(4) 0.006(3) 0.002(3) 0.006(3)
C2 0.042(4) 0.029(4) 0.035(4) -0.002(3) 0.014(3) 0.006(3)
C3 0.037(4) 0.040(4) 0.029(4) -0.005(3) 0.006(3) -0.002(3)
C4 0.058(5) 0.044(4) 0.034(4) 0.000(3) -0.006(4) -0.002(3)
C5 0.079(6) 0.077(6) 0.038(5) 0.002(4) -0.004(4) -0.007(5)
C6 0.095(6) 0.067(5) 0.037(5) -0.013(4) -0.013(4) -0.019(5)
C7 0.078(6) 0.044(4) 0.048(5) -0.005(4) -0.002(4) -0.005(4)
C8 0.046(4) 0.040(4) 0.040(5) -0.002(4) 0.002(4) -0.001(3)
C9 0.034(4) 0.047(4) 0.033(4) 0.010(4) 0.001(3) 0.004(4)
C10 0.027(4) 0.043(4) 0.033(4) 0.005(3) 0.001(3) -0.001(3)
C11 0.037(4) 0.039(4) 0.032(4) 0.000(3) 0.005(3) 0.000(3)
C12 0.042(4) 0.043(4) 0.044(4) 0.001(4) -0.001(3) 0.001(3)
C13 0.063(5) 0.040(5) 0.055(5) -0.002(4) 0.008(4) 0.001(4)
C14 0.074(6) 0.036(4) 0.066(6) -0.010(4) 0.016(5) -0.001(4)
C15 0.075(6) 0.060(5) 0.045(5) -0.013(4) 0.007(4) -0.001(4)
C16 0.038(4) 0.035(4) 0.049(5) -0.001(4) 0.005(4) 0.003(3)
C17 0.044(5) 0.025(4) 0.030(4) 0.007(3) 0.008(4) 0.002(4)
C18 0.043(5) 0.031(4) 0.025(4) 0.003(3) -0.011(4) 0.006(4)

loop_
_atom_type_symbol
_atom_type_description
_atom_type_scat_dispersion_real
_atom_type_scat_dispersion_imag
_atom_type_scat_source
C C 0.0033 0.0016 'International Tables Vol C Tables 4.2.6.8 and 6.1.1.4'
H H 0.0000 0.0000 'International Tables Vol C Tables 4.2.6.8 and 6.1.1.4'
N N 0.0061 0.0033 'International Tables Vol C Tables 4.2.6.8 and 6.1.1.4'
O O 0.0106 0.0060 'International Tables Vol C Tables 4.2.6.8 and 6.1.1.4'
Cu Cu 0.3201 1.2651 'International Tables Vol C Tables 4.2.6.8 and 6.1.1.4'
Cl Cl 0.1484 0.1585 'International Tables Vol C Tables 4.2.6.8 and 6.1.1.4'

loop_
_geom_angle_atom_site_label_1
_geom_angle_atom_site_label_2
_geom_angle_atom_site_label_3
_geom_angle
_geom_angle_site_symmetry_3
N4 Cu1 N2 159.9(2) .
N4 Cu1 N6 97.43(19) .
N2 Cu1 N6 95.9(2) .
N4 Cu1 N1 81.98(19) .
N2 Cu1 N1 80.73(18) .
N6 Cu1 N1 162.36(19) .
N4 Cu1 N8 92.72(18) .
N2 Cu1 N8 99.09(18) .
N6 Cu1 N8 102.09(19) .
N1 Cu1 N8 95.55(18) .
O2 Cl1 O4 109.7(3) .
O2 Cl1 O3 108.9(3) .
O4 Cl1 O3 109.9(3) .
O2 Cl1 O1 109.8(3) .
O4 Cl1 O1 109.9(3) .
O3 Cl1 O1 108.8(3) .
C1 N1 C9 116.4(4) .
C1 N1 Cu1 111.6(3) .
C9 N1 Cu1 110.6(3) .
C1 N1 H1C 105.8 .
C9 N1 H1C 105.8 .
Cu1 N1 H1C 105.8 .
C2 N2 C3 106.4(5) .
C2 N2 Cu1 114.4(4) .
C3 N2 Cu1 138.7(4) .
C2 N3 C8 107.9(5) .
C2 N3 H3A 126.0 .
C8 N3 H3A 126.0 .
C10 N4 C11 105.3(5) .
C10 N4 Cu1 115.1(4) .
C11 N4 Cu1 139.6(4) .
C10 N5 C16 107.2(5) .
C10 N5 H5B 126.4 .
C16 N5 H5B 126.4 .
C17 N6 Cu1 155.4(5) .
C17 N7 C18 121.7(5) 1_655
C18 N8 Cu1 166.4(5) .
C2 C1 N1 107.0(4) .
C2 C1 H1A 110.3 .
N1 C1 H1A 110.3 .
C2 C1 H1B 110.3 .
N1 C1 H1B 110.3 .
H1A C1 H1B 108.6 .
N2 C2 N3 111.5(5) .
N2 C2 C1 121.3(5) .
N3 C2 C1 127.1(5) .
C4 C3 C8 121.3(6) .
C4 C3 N2 130.9(6) .
C8 C3 N2 107.8(5) .
C5 C4 C3 117.5(6) .
C5 C4 H4A 121.3 .
C3 C4 H4A 121.3 .
C4 C5 C6 121.6(6) .
C4 C5 H5A 119.2 .
C6 C5 H5A 119.2 .
C7 C6 C5 120.9(6) .
C7 C6 H6A 119.6 .
C5 C6 H6A 119.6 .
C6 C7 C8 117.7(6) .
C6 C7 H7A 121.1 .
C8 C7 H7A 121.1 .
N3 C8 C7 132.7(6) .
N3 C8 C3 106.3(5) .
C7 C8 C3 121.0(6) .
N1 C9 C10 107.1(5) .
N1 C9 H9A 110.3 .
C10 C9 H9A 110.3 .
N1 C9 H9B 110.3 .
C10 C9 H9B 110.3 .
H9A C9 H9B 108.6 .
N4 C10 N5 113.0(6) .
N4 C10 C9 120.3(6) .
N5 C10 C9 126.6(6) .
C12 C11 C16 120.7(6) .
C12 C11 N4 130.9(6) .
C16 C11 N4 108.4(5) .
C13 C12 C11 118.0(6) .
C13 C12 H12A 121.0 .
C11 C12 H12A 121.0 .
C12 C13 C14 120.9(6) .
C12 C13 H13A 119.5 .
C14 C13 H13A 119.5 .
C15 C14 C13 121.9(6) .
C15 C14 H14A 119.0 .
C13 C14 H14A 119.0 .
C14 C15 C16 116.4(6) .
C14 C15 H15A 121.8 .
C16 C15 H15A 121.8 .
N5 C16 C11 106.1(5) .
N5 C16 C15 131.9(6) .
C11 C16 C15 122.0(6) .
N6 C17 N7 172.7(7) .
N8 C18 N7 171.9(7) 1_455

loop_
_geom_bond_atom_site_label_1
_geom_bond_atom_site_label_2
_geom_bond_distance
_geom_bond_site_symmetry_2
Cu1 N4 1.963(5) .
Cu1 N2 1.970(5) .
Cu1 N6 1.975(5) .
Cu1 N1 2.071(4) .
Cu1 N8 2.295(5) .
Cl1 O2 1.419(4) .
Cl1 O4 1.431(4) .
Cl1 O3 1.433(4) .
Cl1 O1 1.436(4) .
N1 C1 1.481(6) .
N1 C9 1.486(6) .
N1 H1C 0.9100 .
N2 C2 1.325(6) .
N2 C3 1.400(7) .
N3 C2 1.348(6) .
N3 C8 1.375(7) .
N3 H3A 0.8600 .
N4 C10 1.312(6) .
N4 C11 1.401(6) .
N5 C10 1.339(7) .
N5 C16 1.376(6) .
N5 H5B 0.8600 .
N6 C17 1.135(7) .
N7 C17 1.310(8) .
N7 C18 1.315(8) 1_655
N8 C18 1.146(7) .
C1 C2 1.470(7) .
C1 H1A 0.9700 .
C1 H1B 0.9700 .
C3 C4 1.372(7) .
C3 C8 1.396(7) .
C4 C5 1.364(8) .
C4 H4A 0.9300 .
C5 C6 1.409(8) .
C5 H5A 0.9300 .
C6 C7 1.359(8) .
C6 H6A 0.9300 .
C7 C8 1.386(8) .
C7 H7A 0.9300 .
C9 C10 1.499(7) .
C9 H9A 0.9700 .
C9 H9B 0.9700 .
C11 C12 1.381(7) .
C11 C16 1.388(7) .
C12 C13 1.374(7) .
C12 H12A 0.9300 .
C13 C14 1.396(8) .
C13 H13A 0.9300 .
C14 C15 1.378(8) .
C14 H14A 0.9300 .
C15 C16 1.390(7) .
C15 H15A 0.9300 .
